data_1516744
loop_
_publ_author_name
'Fekner, Tomasz'
'M\"uller-Bunz, Helge'
'Guiry, Patrick J.'

_publ_section_title
;
 Synthesis and application of quinazoline-oxazoline-containing (quinazox)
 ligands.
;
_journal_issue 22
_journal_name_full 'Organic letters'
_journal_page_first 5109
_journal_page_last 5112
_journal_paper_doi 10.1021/ol062023+
_journal_volume 8
_journal_year 2006
_chemical_formula_sum 'C40 H38 N3 O P'
_chemical_formula_weight 607.70
_chemical_name_systematic
; 
 ? 
;
_space_group_IT_number 19
_symmetry_cell_setting orthorhombic
_symmetry_space_group_name_Hall 'P 2ac 2ab'
_symmetry_space_group_name_H-M 'P 21 21 21'
_atom_sites_solution_hydrogens difmap
_atom_sites_solution_primary direct
_atom_sites_solution_secondary difmap
_audit_creation_method SHELXL-97
_cell_angle_alpha 90.00
_cell_angle_beta 90.00
_cell_angle_gamma 90.00
_cell_formula_units_Z 4
_cell_length_a 10.9951(15)
_cell_length_b 16.296(2)
_cell_length_c 18.095(3)
_cell_measurement_reflns_used 5771
_cell_measurement_temperature 100(2)
_cell_measurement_theta_max 28.29
_cell_measurement_theta_min 2.17
_cell_volume 3242.2(8)
_computing_cell_refinement 'Bruker SMART'
_computing_data_collection 'Bruker SMART'
_computing_data_reduction 'Bruker SAINT'
_computing_molecular_graphics 'Bruker SHELXTL'
_computing_publication_material 'Bruker SHELXTL'
_computing_structure_refinement 'SHELXL-97 (Sheldrick, 1997)'
_computing_structure_solution 'SHELXS-97 (Sheldrick, 1990)'
_diffrn_ambient_temperature 100(2)
_diffrn_measured_fraction_theta_full 1.000
_diffrn_measured_fraction_theta_max 1.000
_diffrn_measurement_device_type 'CCD area detector'
_diffrn_measurement_method 'phi and omega scans'
_diffrn_radiation_monochromator graphite
_diffrn_radiation_source 'fine-focus sealed tube'
_diffrn_radiation_type MoK\a
_diffrn_radiation_wavelength 0.71073
_diffrn_reflns_av_R_equivalents 0.0264
_diffrn_reflns_av_sigmaI/netI 0.0243
_diffrn_reflns_limit_h_max 13
_diffrn_reflns_limit_h_min -13
_diffrn_reflns_limit_k_max 20
_diffrn_reflns_limit_k_min -20
_diffrn_reflns_limit_l_max 22
_diffrn_reflns_limit_l_min -22
_diffrn_reflns_number 25065
_diffrn_reflns_theta_full 26.00
_diffrn_reflns_theta_max 26.00
_diffrn_reflns_theta_min 2.17
_exptl_absorpt_coefficient_mu 0.122
_exptl_absorpt_correction_T_max 0.9761
_exptl_absorpt_correction_T_min 0.7361
_exptl_absorpt_correction_type multi-scan
_exptl_absorpt_process_details SADABS
_exptl_crystal_colour colourless
_exptl_crystal_density_diffrn 1.245
_exptl_crystal_density_method 'not measured'
_exptl_crystal_description plate
_exptl_crystal_F_000 1288
_exptl_crystal_size_max 0.80
_exptl_crystal_size_mid 0.60
_exptl_crystal_size_min 0.20
_refine_diff_density_max 0.316
_refine_diff_density_min -0.142
_refine_diff_density_rms 0.037
_refine_ls_abs_structure_details 'Flack H D (1983), Acta Cryst. A39, 876-881'
_refine_ls_abs_structure_Flack -0.02(6)
_refine_ls_extinction_method none
_refine_ls_goodness_of_fit_ref 1.020
_refine_ls_hydrogen_treatment refall
_refine_ls_matrix_type full
_refine_ls_number_parameters 558
_refine_ls_number_reflns 6375
_refine_ls_number_restraints 0
_refine_ls_restrained_S_all 1.020
_refine_ls_R_factor_all 0.0331
_refine_ls_R_factor_gt 0.0310
_refine_ls_shift/su_max 0.007
_refine_ls_shift/su_mean 0.001
_refine_ls_structure_factor_coef Fsqd
_refine_ls_weighting_details 'calc w=1/[\s^2^(Fo^2^)+(0.0468P)^2^+0.5094P] where P=(Fo^2^+2Fc^2^)/3'
_refine_ls_weighting_scheme calc
_refine_ls_wR_factor_gt 0.0752
_refine_ls_wR_factor_ref 0.0767
_reflns_number_gt 6079
_reflns_number_total 6375
_reflns_threshold_expression >2sigma(I)
_cod_data_source_file ol062023%2Bsi20060816_112528.cif
_cod_data_source_block compound_(Sa,S)-25
_cod_depositor_comments
;
The following automatic conversions were performed:

'_symmetry_cell_setting' value 'Orthorhombic' changed to
'orthorhombic' according to
/usr/data/users/saulius/automatic-downloads/retrospective/ACS/lib/dictionaries/cif_core.dic
dictionary named 'cif_core.dic' version 2.4.2 from 2011-04-26.

Automatic conversion script
Id: cif_fix_values 2281 2013-09-26 08:29:07Z andrius 
;
_cod_original_cell_volume 3242.1(8)
_cod_original_sg_symbol_H-M P2(1)2(1)2(1)
_cod_database_code 1516744

loop_
_symmetry_equiv_pos_as_xyz
'x, y, z'
'-x+1/2, -y, z+1/2'
'-x, y+1/2, -z+1/2'
'x+1/2, -y+1/2, -z'

loop_
_atom_site_label
_atom_site_type_symbol
_atom_site_fract_x
_atom_site_fract_y
_atom_site_fract_z
_atom_site_U_iso_or_equiv
_atom_site_adp_type
_atom_site_occupancy
_atom_site_symmetry_multiplicity
_atom_site_calc_flag
P P 0.70207(3) 0.55172(2) 0.87498(2) 0.02066(9) Uani 1 1 d
C1 C 0.70999(14) 0.46981(9) 0.94442(8) 0.0201(3) Uani 1 1 d
C2 C 0.81130(14) 0.46083(10) 0.99228(9) 0.0247(3) Uani 1 1 d
H2 H 0.8766(16) 0.4998(11) 0.9889(9) 0.021(4) Uiso 1 1 d
C3 C 0.81714(15) 0.39716(10) 1.04133(9) 0.0237(3) Uani 1 1 d
H3 H 0.8842(17) 0.3905(11) 1.0731(10) 0.028(5) Uiso 1 1 d
C4 C 0.72169(14) 0.33939(9) 1.04656(8) 0.0212(3) Uani 1 1 d
C5 C 0.72533(15) 0.27387(10) 1.09801(9) 0.0247(3) Uani 1 1 d
H5 H 0.7969(17) 0.2670(11) 1.1282(10) 0.025(4) Uiso 1 1 d
C6 C 0.63050(17) 0.22015(10) 1.10349(9) 0.0276(4) Uani 1 1 d
H6 H 0.6350(16) 0.1772(11) 1.1395(9) 0.023(4) Uiso 1 1 d
C7 C 0.52902(15) 0.22849(10) 1.05770(9) 0.0271(4) Uani 1 1 d
H7 H 0.4643(17) 0.1895(12) 1.0622(10) 0.027(5) Uiso 1 1 d
C8 C 0.52214(14) 0.29091(9) 1.00703(8) 0.0228(3) Uani 1 1 d
H8 H 0.4509(17) 0.2969(11) 0.9742(10) 0.024(4) Uiso 1 1 d
C9 C 0.61834(13) 0.34821(9) 1.00042(8) 0.0191(3) Uani 1 1 d
C10 C 0.61530(13) 0.41452(9) 0.94858(8) 0.0176(3) Uani 1 1 d
C11 C 0.50861(13) 0.42024(8) 0.89790(8) 0.0170(3) Uani 1 1 d
N1 N 0.51746(11) 0.38178(7) 0.83445(7) 0.0186(3) Uani 1 1 d
C12 C 0.40034(13) 0.46228(9) 0.91902(8) 0.0179(3) Uani 1 1 d
C13 C 0.38716(15) 0.50679(10) 0.98562(9) 0.0242(3) Uani 1 1 d
H13 H 0.4516(17) 0.5055(11) 1.0198(10) 0.029(5) Uiso 1 1 d
C14 C 0.27971(15) 0.54546(10) 1.00061(9) 0.0284(3) Uani 1 1 d
H14 H 0.2685(17) 0.5767(12) 1.0476(11) 0.037(5) Uiso 1 1 d
C15 C 0.18195(15) 0.54061(10) 0.95090(9) 0.0277(3) Uani 1 1 d
H15 H 0.1076(17) 0.5700(12) 0.9612(10) 0.033(5) Uiso 1 1 d
C16 C 0.19199(14) 0.49746(9) 0.88649(9) 0.0239(3) Uani 1 1 d
H16 H 0.1252(17) 0.4937(11) 0.8528(10) 0.026(5) Uiso 1 1 d
C17 C 0.30276(14) 0.45801(8) 0.86894(8) 0.0191(3) Uani 1 1 d
N2 N 0.31246(12) 0.41615(7) 0.80340(7) 0.0201(3) Uani 1 1 d
C18 C 0.41743(14) 0.38203(9) 0.78978(8) 0.0198(3) Uani 1 1 d
C19 C 0.43696(16) 0.33950(9) 0.71532(8) 0.0245(3) Uani 1 1 d
C20 C 0.31577(19) 0.32161(11) 0.67679(10) 0.0347(4) Uani 1 1 d
H20A H 0.3354(19) 0.2986(13) 0.6303(12) 0.042(6) Uiso 1 1 d
H20B H 0.2715(19) 0.3721(14) 0.6708(11) 0.039(5) Uiso 1 1 d
H20C H 0.2592(18) 0.2858(12) 0.7083(10) 0.031(5) Uiso 1 1 d
C21 C 0.5179(2) 0.39566(10) 0.66819(10) 0.0327(4) Uani 1 1 d
H21A H 0.4709(18) 0.4464(13) 0.6607(10) 0.036(5) Uiso 1 1 d
H21B H 0.5335(19) 0.3712(13) 0.6217(12) 0.044(6) Uiso 1 1 d
H21C H 0.5966(18) 0.4054(11) 0.6941(11) 0.030(5) Uiso 1 1 d
C22 C 0.50291(15) 0.25925(9) 0.72967(8) 0.0214(3) Uani 1 1 d
O O 0.43819(10) 0.20570(6) 0.77277(6) 0.0252(2) Uani 1 1 d
C23 C 0.51252(15) 0.13219(9) 0.77654(9) 0.0238(3) Uani 1 1 d
H23A H 0.5193(14) 0.1185(10) 0.8282(9) 0.016(4) Uiso 1 1 d
H23B H 0.4659(16) 0.0869(11) 0.7503(10) 0.024(4) Uiso 1 1 d
C24 C 0.63246(14) 0.15659(9) 0.73946(8) 0.0210(3) Uani 1 1 d
H24 H 0.6488(14) 0.1230(10) 0.6987(9) 0.013(4) Uiso 1 1 d
C25 C 0.74333(14) 0.16062(9) 0.79149(9) 0.0239(3) Uani 1 1 d
C26 C 0.76655(16) 0.07548(11) 0.82429(11) 0.0293(4) Uani 1 1 d
H26A H 0.7001(19) 0.0583(13) 0.8555(11) 0.036(5) Uiso 1 1 d
H26B H 0.8379(17) 0.0761(11) 0.8569(10) 0.026(5) Uiso 1 1 d
H26C H 0.7788(16) 0.0322(11) 0.7851(10) 0.029(5) Uiso 1 1 d
C27 C 0.72166(17) 0.22213(11) 0.85380(10) 0.0294(4) Uani 1 1 d
H27A H 0.7920(18) 0.2243(11) 0.8852(10) 0.029(5) Uiso 1 1 d
H27B H 0.7077(18) 0.2762(12) 0.8317(10) 0.029(5) Uiso 1 1 d
H27C H 0.6443(18) 0.2030(12) 0.8851(10) 0.031(5) Uiso 1 1 d
C28 C 0.85362(17) 0.18673(12) 0.74616(12) 0.0360(4) Uani 1 1 d
H28A H 0.927(2) 0.1885(13) 0.7776(12) 0.045(6) Uiso 1 1 d
H28B H 0.866(2) 0.1479(14) 0.7079(12) 0.044(6) Uiso 1 1 d
H28C H 0.8405(19) 0.2420(14) 0.7228(12) 0.042(6) Uiso 1 1 d
N3 N 0.60609(13) 0.23797(8) 0.70679(7) 0.0237(3) Uani 1 1 d
C29 C 0.80535(14) 0.51205(9) 0.80383(8) 0.0210(3) Uani 1 1 d
C30 C 0.86643(15) 0.43727(10) 0.80920(9) 0.0260(3) Uani 1 1 d
H30 H 0.8594(16) 0.4082(10) 0.8527(10) 0.020(4) Uiso 1 1 d
C31 C 0.93948(16) 0.40922(11) 0.75239(10) 0.0292(4) Uani 1 1 d
H31 H 0.9821(17) 0.3578(12) 0.7573(10) 0.030(5) Uiso 1 1 d
C32 C 0.95309(15) 0.45513(12) 0.68895(10) 0.0307(4) Uani 1 1 d
H32 H 1.0011(18) 0.4365(13) 0.6489(11) 0.037(5) Uiso 1 1 d
C33 C 0.89275(17) 0.52930(12) 0.68258(10) 0.0348(4) Uani 1 1 d
H33 H 0.9043(18) 0.5616(13) 0.6387(11) 0.038(5) Uiso 1 1 d
C34 C 0.81842(15) 0.55712(11) 0.73871(9) 0.0289(3) Uani 1 1 d
H34 H 0.7747(16) 0.6076(11) 0.7335(9) 0.023(4) Uiso 1 1 d
C35 C 0.79273(14) 0.63116(9) 0.92117(8) 0.0219(3) Uani 1 1 d
C36 C 0.89835(15) 0.66476(10) 0.89283(10) 0.0266(3) Uani 1 1 d
H36 H 0.9301(17) 0.6438(11) 0.8469(10) 0.026(5) Uiso 1 1 d
C37 C 0.95888(16) 0.72720(11) 0.93091(11) 0.0327(4) Uani 1 1 d
H37 H 1.028(2) 0.7489(14) 0.9080(13) 0.054(7) Uiso 1 1 d
C38 C 0.91485(16) 0.75523(11) 0.99727(11) 0.0326(4) Uani 1 1 d
H38 H 0.9552(19) 0.7956(13) 1.0215(11) 0.041(6) Uiso 1 1 d
C39 C 0.80870(17) 0.72266(11) 1.02573(10) 0.0320(4) Uani 1 1 d
H39 H 0.7771(18) 0.7409(12) 1.0762(11) 0.033(5) Uiso 1 1 d
C40 C 0.74793(16) 0.66182(11) 0.98807(9) 0.0273(3) Uani 1 1 d
H40 H 0.6758(17) 0.6379(11) 1.0083(10) 0.027(5) Uiso 1 1 d

loop_
_atom_site_aniso_label
_atom_site_aniso_U_11
_atom_site_aniso_U_22
_atom_site_aniso_U_33
_atom_site_aniso_U_23
_atom_site_aniso_U_13
_atom_site_aniso_U_12
P 0.01830(17) 0.02071(19) 0.02298(18) 0.00545(15) -0.00312(15) -0.00176(16)
C1 0.0218(7) 0.0200(7) 0.0184(7) 0.0027(5) -0.0003(6) 0.0003(6)
C2 0.0207(7) 0.0252(8) 0.0281(8) 0.0036(6) -0.0044(6) -0.0027(7)
C3 0.0223(8) 0.0264(8) 0.0224(7) 0.0015(6) -0.0080(7) 0.0012(6)
C4 0.0245(8) 0.0209(7) 0.0182(7) -0.0016(6) 0.0017(6) 0.0048(6)
C5 0.0299(9) 0.0234(8) 0.0209(7) 0.0024(6) -0.0012(7) 0.0091(7)
C6 0.0365(9) 0.0219(8) 0.0245(8) 0.0071(6) 0.0061(7) 0.0069(7)
C7 0.0288(8) 0.0200(8) 0.0324(9) 0.0026(7) 0.0072(7) -0.0017(7)
C8 0.0242(8) 0.0215(7) 0.0226(8) 0.0003(6) 0.0018(7) 0.0017(6)
C9 0.0223(7) 0.0183(7) 0.0167(7) -0.0021(6) 0.0019(6) 0.0034(6)
C10 0.0188(7) 0.0192(7) 0.0149(7) -0.0018(6) 0.0022(6) 0.0026(6)
C11 0.0198(7) 0.0140(6) 0.0172(7) 0.0020(5) 0.0012(6) -0.0031(6)
N1 0.0209(6) 0.0169(6) 0.0180(6) 0.0008(5) -0.0003(5) 0.0011(5)
C12 0.0202(7) 0.0150(7) 0.0185(7) 0.0023(5) 0.0022(6) -0.0007(6)
C13 0.0282(8) 0.0240(8) 0.0205(8) -0.0011(6) -0.0007(7) -0.0002(7)
C14 0.0337(9) 0.0264(8) 0.0250(8) -0.0043(7) 0.0065(7) 0.0040(7)
C15 0.0240(8) 0.0259(8) 0.0333(8) 0.0028(7) 0.0081(7) 0.0064(7)
C16 0.0200(7) 0.0215(7) 0.0302(8) 0.0050(6) -0.0012(7) 0.0015(7)
C17 0.0227(7) 0.0137(6) 0.0210(7) 0.0044(5) 0.0018(6) -0.0024(6)
N2 0.0230(6) 0.0161(6) 0.0213(6) 0.0008(5) -0.0032(5) -0.0001(5)
C18 0.0264(8) 0.0131(6) 0.0200(7) 0.0015(6) -0.0019(6) -0.0011(6)
C19 0.0358(9) 0.0196(7) 0.0182(7) -0.0024(6) -0.0045(7) 0.0043(7)
C20 0.0486(11) 0.0275(9) 0.0281(9) -0.0092(7) -0.0175(9) 0.0123(9)
C21 0.0565(12) 0.0212(8) 0.0205(8) 0.0012(6) 0.0072(9) 0.0084(8)
C22 0.0312(8) 0.0189(7) 0.0140(7) -0.0031(6) -0.0031(7) -0.0001(6)
O 0.0244(5) 0.0190(5) 0.0323(6) 0.0022(5) 0.0022(5) 0.0021(4)
C23 0.0235(8) 0.0186(8) 0.0293(9) 0.0012(6) -0.0032(7) 0.0008(6)
C24 0.0268(8) 0.0166(7) 0.0195(7) -0.0029(6) 0.0021(6) 0.0006(6)
C25 0.0215(7) 0.0199(8) 0.0304(8) -0.0029(6) 0.0015(7) 0.0019(6)
C26 0.0275(9) 0.0267(9) 0.0338(9) -0.0010(7) -0.0034(8) 0.0049(7)
C27 0.0280(9) 0.0283(9) 0.0320(9) -0.0075(7) -0.0091(7) 0.0048(7)
C28 0.0267(9) 0.0298(10) 0.0517(12) -0.0042(9) 0.0089(9) -0.0018(8)
N3 0.0342(8) 0.0188(6) 0.0182(6) -0.0009(5) 0.0013(6) 0.0017(6)
C29 0.0185(7) 0.0226(7) 0.0218(7) 0.0020(6) -0.0055(6) -0.0057(6)
C30 0.0303(8) 0.0234(8) 0.0244(8) 0.0042(7) -0.0030(7) -0.0035(7)
C31 0.0307(8) 0.0241(8) 0.0327(9) -0.0012(7) -0.0045(7) -0.0008(7)
C32 0.0288(8) 0.0377(9) 0.0256(8) -0.0006(7) 0.0010(7) -0.0017(8)
C33 0.0342(9) 0.0434(10) 0.0269(9) 0.0131(8) 0.0005(8) -0.0007(8)
C34 0.0270(8) 0.0304(9) 0.0295(8) 0.0097(7) -0.0023(7) 0.0012(8)
C35 0.0213(7) 0.0171(7) 0.0274(7) 0.0051(6) -0.0054(6) 0.0018(6)
C36 0.0234(8) 0.0245(8) 0.0320(9) -0.0011(7) 0.0000(7) -0.0008(7)
C37 0.0254(8) 0.0266(8) 0.0460(11) -0.0010(8) 0.0008(8) -0.0036(7)
C38 0.0342(9) 0.0224(8) 0.0411(10) -0.0052(7) -0.0114(8) 0.0007(7)
C39 0.0346(9) 0.0320(9) 0.0293(9) -0.0025(7) -0.0045(8) 0.0060(8)
C40 0.0256(8) 0.0284(9) 0.0280(8) 0.0023(7) -0.0002(7) 0.0002(7)

loop_
_atom_type_symbol
_atom_type_description
_atom_type_scat_dispersion_real
_atom_type_scat_dispersion_imag
_atom_type_scat_source
C C 0.0033 0.0016 'International Tables Vol C Tables 4.2.6.8 and 6.1.1.4'
H H 0.0000 0.0000 'International Tables Vol C Tables 4.2.6.8 and 6.1.1.4'
N N 0.0061 0.0033 'International Tables Vol C Tables 4.2.6.8 and 6.1.1.4'
O O 0.0106 0.0060 'International Tables Vol C Tables 4.2.6.8 and 6.1.1.4'
P P 0.1023 0.0942 'International Tables Vol C Tables 4.2.6.8 and 6.1.1.4'

loop_
_geom_angle_atom_site_label_1
_geom_angle_atom_site_label_2
_geom_angle_atom_site_label_3
_geom_angle
C29 P C35 103.41(7)
C29 P C1 101.24(7)
C35 P C1 100.10(7)
C10 C1 C2 119.48(13)
C10 C1 P 118.47(11)
C2 C1 P 122.03(11)
C3 C2 C1 120.77(14)
C3 C2 H2 120.6(10)
C1 C2 H2 118.6(10)
C2 C3 C4 120.95(14)
C2 C3 H3 121.4(11)
C4 C3 H3 117.7(11)
C3 C4 C5 121.66(14)
C3 C4 C9 119.24(13)
C5 C4 C9 119.08(14)
C6 C5 C4 120.62(15)
C6 C5 H5 120.5(11)
C4 C5 H5 118.8(11)
C5 C6 C7 120.32(15)
C5 C6 H6 118.6(11)
C7 C6 H6 121.1(11)
C8 C7 C6 120.86(15)
C8 C7 H7 120.5(11)
C6 C7 H7 118.6(11)
C7 C8 C9 120.28(15)
C7 C8 H8 121.2(11)
C9 C8 H8 118.5(11)
C8 C9 C4 118.84(13)
C8 C9 C10 122.39(13)
C4 C9 C10 118.77(13)
C1 C10 C9 120.76(13)
C1 C10 C11 121.29(13)
C9 C10 C11 117.92(13)
N1 C11 C12 121.75(13)
N1 C11 C10 116.74(13)
C12 C11 C10 121.45(12)
C11 N1 C18 117.20(13)
C17 C12 C13 119.77(14)
C17 C12 C11 116.14(13)
C13 C12 C11 124.09(14)
C14 C13 C12 119.64(15)
C14 C13 H13 122.1(11)
C12 C13 H13 118.2(11)
C13 C14 C15 120.59(15)
C13 C14 H14 120.8(11)
C15 C14 H14 118.6(11)
C16 C15 C14 120.93(15)
C16 C15 H15 119.2(11)
C14 C15 H15 119.8(11)
C15 C16 C17 119.71(15)
C15 C16 H16 121.0(11)
C17 C16 H16 119.3(11)
N2 C17 C12 121.48(13)
N2 C17 C16 119.16(14)
C12 C17 C16 119.35(13)
C18 N2 C17 116.35(12)
N2 C18 N1 127.04(13)
N2 C18 C19 118.91(13)
N1 C18 C19 114.01(13)
C22 C19 C18 107.85(12)
C22 C19 C20 109.24(13)
C18 C19 C20 111.40(14)
C22 C19 C21 109.38(14)
C18 C19 C21 107.49(13)
C20 C19 C21 111.40(15)
C19 C20 H20A 106.4(13)
C19 C20 H20B 109.2(12)
H20A C20 H20B 110.7(18)
C19 C20 H20C 112.5(11)
H20A C20 H20C 114.0(17)
H20B C20 H20C 104.0(16)
C19 C21 H21A 105.8(12)
C19 C21 H21B 110.4(13)
H21A C21 H21B 109.1(17)
C19 C21 H21C 109.7(11)
H21A C21 H21C 112.7(16)
H21B C21 H21C 109.1(17)
N3 C22 O 118.74(13)
N3 C22 C19 127.79(14)
O C22 C19 113.46(13)
C22 O C23 105.07(12)
O C23 C24 104.47(12)
O C23 H23A 106.3(10)
C24 C23 H23A 114.7(10)
O C23 H23B 107.1(10)
C24 C23 H23B 114.7(10)
H23A C23 H23B 108.9(14)
N3 C24 C23 103.82(12)
N3 C24 C25 111.13(12)
C23 C24 C25 115.10(13)
N3 C24 H24 104.3(9)
C23 C24 H24 111.0(10)
C25 C24 H24 110.8(9)
C28 C25 C27 109.76(14)
C28 C25 C26 109.21(14)
C27 C25 C26 109.55(14)
C28 C25 C24 108.20(14)
C27 C25 C24 110.82(13)
C26 C25 C24 109.27(13)
C25 C26 H26A 111.4(12)
C25 C26 H26B 110.9(11)
H26A C26 H26B 104.8(15)
C25 C26 H26C 112.6(10)
H26A C26 H26C 108.0(16)
H26B C26 H26C 108.8(15)
C25 C27 H27A 109.6(11)
C25 C27 H27B 108.2(11)
H27A C27 H27B 109.6(16)
C25 C27 H27C 108.9(10)
H27A C27 H27C 109.7(14)
H27B C27 H27C 110.7(15)
C25 C28 H28A 110.2(13)
C25 C28 H28B 108.7(13)
H28A C28 H28B 108.9(18)
C25 C28 H28C 111.2(12)
H28A C28 H28C 109.5(18)
H28B C28 H28C 108.2(17)
C22 N3 C24 107.01(13)
C30 C29 C34 117.96(15)
C30 C29 P 123.86(12)
C34 C29 P 118.09(12)
C31 C30 C29 121.12(15)
C31 C30 H30 120.9(11)
C29 C30 H30 117.9(11)
C32 C31 C30 120.20(16)
C32 C31 H31 119.7(11)
C30 C31 H31 120.1(11)
C31 C32 C33 119.43(17)
C31 C32 H32 121.6(13)
C33 C32 H32 118.9(13)
C34 C33 C32 120.64(16)
C34 C33 H33 120.4(12)
C32 C33 H33 118.9(12)
C33 C34 C29 120.62(16)
C33 C34 H34 120.5(10)
C29 C34 H34 118.9(10)
C36 C35 C40 118.37(15)
C36 C35 P 124.52(13)
C40 C35 P 117.04(12)
C35 C36 C37 120.37(16)
C35 C36 H36 118.9(11)
C37 C36 H36 120.7(11)
C38 C37 C36 120.37(17)
C38 C37 H37 123.2(14)
C36 C37 H37 116.4(14)
C37 C38 C39 119.74(17)
C37 C38 H38 119.5(13)
C39 C38 H38 120.8(13)
C40 C39 C38 120.15(17)
C40 C39 H39 119.2(11)
C38 C39 H39 120.6(11)
C39 C40 C35 120.98(16)
C39 C40 H40 120.4(11)
C35 C40 H40 118.5(11)

loop_
_geom_bond_atom_site_label_1
_geom_bond_atom_site_label_2
_geom_bond_distance
P C29 1.8342(16)
P C35 1.8353(16)
P C1 1.8353(15)
C1 C10 1.379(2)
C1 C2 1.418(2)
C2 C3 1.367(2)
C2 H2 0.961(18)
C3 C4 1.413(2)
C3 H3 0.942(19)
C4 C5 1.417(2)
C4 C9 1.417(2)
C5 C6 1.365(3)
C5 H5 0.964(19)
C6 C7 1.396(2)
C6 H6 0.958(18)
C7 C8 1.372(2)
C7 H7 0.957(19)
C8 C9 1.416(2)
C8 H8 0.987(18)
C9 C10 1.431(2)
C10 C11 1.492(2)
C11 N1 1.3117(18)
C11 C12 1.426(2)
N1 C18 1.3648(19)
C12 C17 1.406(2)
C12 C13 1.414(2)
C13 C14 1.366(2)
C13 H13 0.94(2)
C14 C15 1.404(2)
C14 H14 1.00(2)
C15 C16 1.366(2)
C15 H15 0.965(19)
C16 C17 1.413(2)
C16 H16 0.957(19)
C17 N2 1.3722(19)
N2 C18 1.305(2)
C18 C19 1.530(2)
C19 C22 1.518(2)
C19 C20 1.532(2)
C19 C21 1.535(2)
C20 H20A 0.95(2)
C20 H20B 0.96(2)
C20 H20C 1.03(2)
C21 H21A 0.98(2)
C21 H21B 0.95(2)
C21 H21C 1.00(2)
C22 N3 1.256(2)
C22 O 1.3697(19)
O C23 1.4518(18)
C23 C24 1.532(2)
C23 H23A 0.964(17)
C23 H23B 1.017(18)
C24 N3 1.4805(19)
C24 C25 1.542(2)
C24 H24 0.936(16)
C25 C28 1.525(2)
C25 C27 1.527(2)
C25 C26 1.531(2)
C26 H26A 0.96(2)
C26 H26B 0.982(19)
C26 H26C 1.009(19)
C27 H27A 0.96(2)
C27 H27B 0.980(19)
C27 H27C 1.07(2)
C28 H28A 0.99(2)
C28 H28B 0.95(2)
C28 H28C 1.01(2)
C29 C30 1.395(2)
C29 C34 1.396(2)
C30 C31 1.382(2)
C30 H30 0.922(17)
C31 C32 1.378(2)
C31 H31 0.96(2)
C32 C33 1.383(3)
C32 H32 0.95(2)
C33 C34 1.380(3)
C33 H33 0.96(2)
C34 H34 0.957(18)
C35 C36 1.382(2)
C35 C40 1.399(2)
C36 C37 1.398(2)
C36 H36 0.964(18)
C37 C38 1.373(3)
C37 H37 0.94(2)
C38 C39 1.382(3)
C38 H38 0.91(2)
C39 C40 1.376(3)
C39 H39 1.02(2)
C40 H40 0.957(19)

loop_
_geom_torsion_atom_site_label_1
_geom_torsion_atom_site_label_2
_geom_torsion_atom_site_label_3
_geom_torsion_atom_site_label_4
_geom_torsion
C29 P C1 C10 -102.22(12)
C35 P C1 C10 151.78(12)
C29 P C1 C2 76.26(14)
C35 P C1 C2 -29.73(14)
C10 C1 C2 C3 1.3(2)
P C1 C2 C3 -177.17(12)
C1 C2 C3 C4 -1.0(2)
C2 C3 C4 C5 -178.87(15)
C2 C3 C4 C9 -0.4(2)
C3 C4 C5 C6 178.15(15)
C9 C4 C5 C6 -0.4(2)
C4 C5 C6 C7 0.8(2)
C5 C6 C7 C8 -0.6(2)
C6 C7 C8 C9 -0.1(2)
C7 C8 C9 C4 0.5(2)
C7 C8 C9 C10 -179.80(14)
C3 C4 C9 C8 -178.82(14)
C5 C4 C9 C8 -0.3(2)
C3 C4 C9 C10 1.5(2)
C5 C4 C9 C10 -179.99(13)
C2 C1 C10 C9 -0.2(2)
P C1 C10 C9 178.36(11)
C2 C1 C10 C11 -178.25(13)
P C1 C10 C11 0.27(19)
C8 C9 C10 C1 179.10(14)
C4 C9 C10 C1 -1.2(2)
C8 C9 C10 C11 -2.8(2)
C4 C9 C10 C11 176.95(12)
C1 C10 C11 N1 88.11(17)
C9 C10 C11 N1 -90.03(16)
C1 C10 C11 C12 -94.72(17)
C9 C10 C11 C12 87.14(17)
C12 C11 N1 C18 -1.40(19)
C10 C11 N1 C18 175.76(12)
N1 C11 C12 C17 1.8(2)
C10 C11 C12 C17 -175.21(12)
N1 C11 C12 C13 -177.96(14)
C10 C11 C12 C13 5.0(2)
C17 C12 C13 C14 -0.2(2)
C11 C12 C13 C14 179.60(15)
C12 C13 C14 C15 0.7(2)
C13 C14 C15 C16 -0.2(2)
C14 C15 C16 C17 -0.9(2)
C13 C12 C17 N2 179.32(13)
C11 C12 C17 N2 -0.5(2)
C13 C12 C17 C16 -0.9(2)
C11 C12 C17 C16 179.32(13)
C15 C16 C17 N2 -178.77(13)
C15 C16 C17 C12 1.4(2)
C12 C17 N2 C18 -1.18(19)
C16 C17 N2 C18 179.03(13)
C17 N2 C18 N1 1.8(2)
C17 N2 C18 C19 -175.83(12)
C11 N1 C18 N2 -0.5(2)
C11 N1 C18 C19 177.21(13)
N2 C18 C19 C22 -137.00(14)
N1 C18 C19 C22 45.11(18)
N2 C18 C19 C20 -17.1(2)
N1 C18 C19 C20 164.97(14)
N2 C18 C19 C21 105.17(17)
N1 C18 C19 C21 -72.73(16)
C18 C19 C22 N3 -118.08(17)
C20 C19 C22 N3 120.70(18)
C21 C19 C22 N3 -1.5(2)
C18 C19 C22 O 62.16(16)
C20 C19 C22 O -59.06(17)
C21 C19 C22 O 178.77(13)
N3 C22 O C23 -2.88(18)
C19 C22 O C23 176.91(12)
C22 O C23 C24 7.58(15)
O C23 C24 N3 -9.38(15)
O C23 C24 C25 112.30(13)
N3 C24 C25 C28 -61.59(16)
C23 C24 C25 C28 -179.22(13)
N3 C24 C25 C27 58.80(17)
C23 C24 C25 C27 -58.84(17)
N3 C24 C25 C26 179.61(13)
C23 C24 C25 C26 61.98(17)
O C22 N3 C24 -3.54(18)
C19 C22 N3 C24 176.71(14)
C23 C24 N3 C22 7.97(16)
C25 C24 N3 C22 -116.32(14)
C35 P C29 C30 103.88(14)
C1 P C29 C30 0.52(15)
C35 P C29 C34 -79.81(13)
C1 P C29 C34 176.82(12)
C34 C29 C30 C31 1.2(2)
P C29 C30 C31 177.46(13)
C29 C30 C31 C32 -0.1(3)
C30 C31 C32 C33 -0.2(3)
C31 C32 C33 C34 -0.7(3)
C32 C33 C34 C29 1.8(3)
C30 C29 C34 C33 -2.0(2)
P C29 C34 C33 -178.53(13)
C29 P C35 C36 15.53(15)
C1 P C35 C36 119.77(14)
C29 P C35 C40 -167.41(12)
C1 P C35 C40 -63.17(13)
C40 C35 C36 C37 0.7(2)
P C35 C36 C37 177.69(13)
C35 C36 C37 C38 0.7(3)
C36 C37 C38 C39 -1.4(3)
C37 C38 C39 C40 0.6(3)
C38 C39 C40 C35 0.8(3)
C36 C35 C40 C39 -1.4(2)
P C35 C40 C39 -178.68(13)
